data_7042393
loop_
_publ_author_name
'Chang, Kejian'
'Xu, Xin'

_publ_section_title
;
 Frustrated Lewis pair behavior of a neutral scandium complex.
;
_journal_issue 14
_journal_name_full 'Dalton transactions (Cambridge, England : 2003)'
_journal_page_first 4514
_journal_page_last 4517
_journal_paper_doi 10.1039/c7dt00676d
_journal_volume 46
_journal_year 2017
_chemical_formula_moiety 'C53 H68 N2 O5 P Sc, C7 H8, C6 H14'
_chemical_formula_sum 'C66 H90 N2 O5 P Sc'
_chemical_formula_weight 1067.32
_chemical_name_systematic
;
 ?
;
_space_group_crystal_system monoclinic
_space_group_IT_number 14
_space_group_name_Hall '-P 2yn'
_space_group_name_H-M_alt 'P 1 21/n 1'
_symmetry_space_group_name_Hall '-P 2yn'
_symmetry_space_group_name_H-M 'P 1 21/n 1'
_atom_sites_solution_hydrogens geom
_audit_creation_method SHELXL-2013
_audit_update_record
;
2017-01-13 deposited with the CCDC.
2017-03-09 downloaded from the CCDC.
;
_cell_angle_alpha 90
_cell_angle_beta 95.350(16)
_cell_angle_gamma 90
_cell_formula_units_Z 4
_cell_length_a 17.369(9)
_cell_length_b 16.138(7)
_cell_length_c 22.478(11)
_cell_measurement_reflns_used 9311
_cell_measurement_temperature 278(2)
_cell_measurement_theta_max 24.3557
_cell_measurement_theta_min 2.4276
_cell_volume 6273(5)
_computing_cell_refinement 'Bruker SAINT'
_computing_data_collection 'Bruker APEX2'
_computing_data_reduction 'Bruker SAINT'
_computing_molecular_graphics 'SHELXL-2013 (Sheldrick, 2013)'
_computing_structure_refinement 'SHELXL-2013 (Sheldrick, 2013)'
_computing_structure_solution 'SHELXL-2013 (Sheldrick, 2013)'
_diffrn_ambient_temperature 278(2)
_diffrn_measured_fraction_theta_full 0.999
_diffrn_measured_fraction_theta_max 0.990
_diffrn_measurement_device_type 'Bruker ApexII'
_diffrn_measurement_method 'phi and omega scans'
_diffrn_radiation_monochromator graphite
_diffrn_radiation_source 'fine-focus sealed tube'
_diffrn_radiation_type MoK\a
_diffrn_radiation_wavelength 0.71073
_diffrn_reflns_av_R_equivalents 0.0786
_diffrn_reflns_av_unetI/netI 0.0294
_diffrn_reflns_Laue_measured_fraction_full 0.999
_diffrn_reflns_Laue_measured_fraction_max 0.990
_diffrn_reflns_limit_h_max 22
_diffrn_reflns_limit_h_min -22
_diffrn_reflns_limit_k_max 20
_diffrn_reflns_limit_k_min -20
_diffrn_reflns_limit_l_max 29
_diffrn_reflns_limit_l_min -29
_diffrn_reflns_number 283853
_diffrn_reflns_point_group_measured_fraction_full 0.999
_diffrn_reflns_point_group_measured_fraction_max 0.990
_diffrn_reflns_theta_full 25.242
_diffrn_reflns_theta_max 27.613
_diffrn_reflns_theta_min 1.820
_exptl_absorpt_coefficient_mu 0.190
_exptl_absorpt_correction_T_max 0.7456
_exptl_absorpt_correction_T_min 0.6605
_exptl_absorpt_correction_type multi-scan
_exptl_absorpt_process_details 'SADABS-2008/1 - Bruker AXS area detector scaling and absorption correction'
_exptl_crystal_colour 'Pale Yellow'
_exptl_crystal_density_diffrn 1.130
_exptl_crystal_description Block
_exptl_crystal_F_000 2304
_exptl_crystal_size_max 0.200
_exptl_crystal_size_mid 0.150
_exptl_crystal_size_min 0.100
_refine_diff_density_max 1.014
_refine_diff_density_min -0.435
_refine_diff_density_rms 0.053
_refine_ls_extinction_coef 0.0018(3)
_refine_ls_extinction_expression Fc^*^=kFc[1+0.001xFc^2^\l^3^/sin(2\q)]^-1/4^
_refine_ls_extinction_method SHELXL
_refine_ls_goodness_of_fit_ref 1.088
_refine_ls_hydrogen_treatment constr
_refine_ls_matrix_type full
_refine_ls_number_parameters 655
_refine_ls_number_reflns 14417
_refine_ls_number_restraints 51
_refine_ls_restrained_S_all 1.095
_refine_ls_R_factor_all 0.1112
_refine_ls_R_factor_gt 0.0622
_refine_ls_shift/su_max 0.001
_refine_ls_shift/su_mean 0.000
_refine_ls_structure_factor_coef Fsqd
_refine_ls_weighting_details
;
 w=1/[\s^2^(Fo^2^)+(0.0656P)^2^+6.1626P]
 where P=(Fo^2^+2Fc^2^)/3
;
_refine_ls_weighting_scheme calc
_refine_ls_wR_factor_gt 0.1501
_refine_ls_wR_factor_ref 0.1963
_reflns_Friedel_coverage 0.000
_reflns_number_gt 9508
_reflns_number_total 14417
_reflns_threshold_expression 'I > 2\s(I)'
_cod_data_source_file c7dt00676d2.cif
_cod_data_source_block a
_cod_depositor_comments
;
The following automatic conversions were performed:

'_exptl_absorpt_correction_type' value 'Multi-scan' changed to
'multi-scan' according to
/home/data/users/saulius/crontab/automatic-downloads/rss-feeds/RSC/lib/dictionaries/cif_core.dic
dictionary named 'cif_core.dic' version 2.4.2 from 2011-04-26.

Automatic conversion script
Id: cif_fix_values 4973 2017-02-22 13:04:09Z antanas 

 Adding full bibliography for 7042389--7042393.cif.
;
_cod_database_code 7042393
_shelx_space_group_comment
;
The symmetry employed for this shelxl refinement is uniquely defined
by the following loop, which should always be used as a source of
symmetry information in preference to the above space-group names.
They are only intended as comments.
;
_shelx_estimated_absorpt_t_min 0.963
_shelx_estimated_absorpt_t_max 0.981
_shelxl_version_number 2013-2

loop_
_space_group_symop_operation_xyz
'x, y, z'
'-x+1/2, y+1/2, -z+1/2'
'-x, -y, -z'
'x-1/2, -y-1/2, z-1/2'

loop_
_atom_site_label
_atom_site_type_symbol
_atom_site_fract_x
_atom_site_fract_y
_atom_site_fract_z
_atom_site_U_iso_or_equiv
_atom_site_adp_type
_atom_site_occupancy
_atom_site_site_symmetry_order
_atom_site_calc_flag
_atom_site_refinement_flags_posn
_atom_site_refinement_flags_adp
_atom_site_refinement_flags_occupancy
_atom_site_disorder_assembly
_atom_site_disorder_group
Sc1 Sc 0.68069(3) 0.74575(3) 0.35571(2) 0.04062(14) Uani 1 1 d . . . . .
O1 O 0.72609(12) 0.78643(12) 0.28685(8) 0.0509(5) Uani 1 1 d . . . . .
O2 O 0.72506(11) 0.63702(11) 0.37842(8) 0.0467(4) Uani 1 1 d . . . . .
O3 O 0.70721(11) 0.83733(11) 0.41379(8) 0.0463(4) Uani 1 1 d . . . . .
O4 O 0.57811(12) 0.74128(13) 0.40295(9) 0.0550(5) Uani 1 1 d . . . . .
O5 O 0.46328(13) 0.73621(15) 0.43737(10) 0.0656(6) Uani 1 1 d . . . . .
N1 N 0.57986(13) 0.71255(15) 0.28558(10) 0.0474(5) Uani 1 1 d . . . . .
N2 N 0.50616(14) 0.68483(15) 0.28972(11) 0.0518(6) Uani 1 1 d . . . . .
P1 P 0.58486(4) 0.70406(5) 0.21179(3) 0.04647(19) Uani 1 1 d . . . . .
C1 C 0.72578(18) 0.79626(18) 0.22482(12) 0.0506(7) Uani 1 1 d . . . . .
C2 C 0.80787(19) 0.7936(2) 0.20655(16) 0.0670(9) Uani 1 1 d . . . . .
H2A H 0.8309 0.7411 0.2176 0.100 Uiso 1 1 calc R U . . .
H2B H 0.8378 0.8372 0.2264 0.100 Uiso 1 1 calc R U . . .
H2C H 0.8068 0.8008 0.1641 0.100 Uiso 1 1 calc R U . . .
C3 C 0.6892(2) 0.8786(2) 0.20519(15) 0.0658(9) Uani 1 1 d . . . . .
H3A H 0.7198 0.9232 0.2232 0.099 Uiso 1 1 calc R U . . .
H3B H 0.6379 0.8815 0.2175 0.099 Uiso 1 1 calc R U . . .
H3C H 0.6870 0.8831 0.1625 0.099 Uiso 1 1 calc R U . . .
C4 C 0.68206(17) 0.72138(19) 0.19511(13) 0.0517(7) Uani 1 1 d . . . . .
H4A H 0.7117 0.6719 0.2062 0.062 Uiso 1 1 calc R U . . .
H4B H 0.6817 0.7276 0.1522 0.062 Uiso 1 1 calc R U . . .
C5 C 0.52240(18) 0.77716(18) 0.17078(13) 0.0524(7) Uani 1 1 d . . . . .
C6 C 0.47351(19) 0.8282(2) 0.19936(16) 0.0640(8) Uani 1 1 d . . . . .
H6 H 0.4717 0.8244 0.2405 0.077 Uiso 1 1 calc R U . . .
C7 C 0.4272(2) 0.8850(2) 0.1664(2) 0.0793(11) Uani 1 1 d . . . . .
H7 H 0.3948 0.9196 0.1858 0.095 Uiso 1 1 calc R U . . .
C8 C 0.4287(3) 0.8908(3) 0.1059(2) 0.0851(13) Uani 1 1 d . . . . .
H8 H 0.3968 0.9285 0.0842 0.102 Uiso 1 1 calc R U . . .
C9 C 0.4771(3) 0.8411(3) 0.07722(17) 0.0808(12) Uani 1 1 d . . . . .
H9 H 0.4788 0.8457 0.0361 0.097 Uiso 1 1 calc R U . . .
C10 C 0.5236(2) 0.7841(2) 0.10902(15) 0.0662(9) Uani 1 1 d . . . . .
H10 H 0.5560 0.7500 0.0892 0.079 Uiso 1 1 calc R U . . .
C11 C 0.55924(18) 0.60221(18) 0.18447(13) 0.0505(7) Uani 1 1 d . . . . .
C12 C 0.4867(2) 0.5864(2) 0.15606(17) 0.0725(10) Uani 1 1 d . . . . .
H12 H 0.4508 0.6290 0.1502 0.087 Uiso 1 1 calc R U . . .
C13 C 0.4677(3) 0.5074(3) 0.1364(2) 0.0936(14) Uani 1 1 d . . . . .
H13 H 0.4186 0.4969 0.1178 0.112 Uiso 1 1 calc R U . . .
C14 C 0.5205(3) 0.4443(2) 0.1441(2) 0.0889(13) Uani 1 1 d . . . . .
H14 H 0.5075 0.3915 0.1300 0.107 Uiso 1 1 calc R U . . .
C15 C 0.5923(3) 0.4590(2) 0.17239(18) 0.0770(10) Uani 1 1 d . . . . .
H15 H 0.6281 0.4163 0.1778 0.092 Uiso 1 1 calc R U . . .
C16 C 0.6112(2) 0.5375(2) 0.19282(15) 0.0642(8) Uani 1 1 d . . . . .
H16 H 0.6598 0.5472 0.2126 0.077 Uiso 1 1 calc R U . . .
C17 C 0.76400(17) 0.57213(17) 0.40485(12) 0.0461(6) Uani 1 1 d . . . . .
C18 C 0.84558(17) 0.56959(18) 0.40703(13) 0.0498(7) Uani 1 1 d . . . . .
C19 C 0.8840(2) 0.5083(2) 0.44209(16) 0.0681(9) Uani 1 1 d . . . . .
H19 H 0.9377 0.5078 0.4460 0.082 Uiso 1 1 calc R U . . .
C20 C 0.8456(2) 0.4490(3) 0.47078(18) 0.0823(12) Uani 1 1 d . . . . .
H20 H 0.8728 0.4103 0.4952 0.099 Uiso 1 1 calc R U . . .
C21 C 0.7668(2) 0.4468(2) 0.46335(16) 0.0718(10) Uani 1 1 d . . . . .
H21 H 0.7410 0.4043 0.4812 0.086 Uiso 1 1 calc R U . . .
C22 C 0.72349(19) 0.50624(18) 0.43000(13) 0.0517(7) Uani 1 1 d . . . . .
C23 C 0.89196(18) 0.62618(18) 0.36894(14) 0.0534(7) Uani 1 1 d . . . . .
C24 C 0.8628(2) 0.6122(2) 0.30335(14) 0.0667(9) Uani 1 1 d . . . . .
H24A H 0.8092 0.6273 0.2971 0.100 Uiso 1 1 calc R U . . .
H24B H 0.8688 0.5549 0.2934 0.100 Uiso 1 1 calc R U . . .
H24C H 0.8922 0.6458 0.2784 0.100 Uiso 1 1 calc R U . . .
C25 C 0.8864(2) 0.7178(2) 0.38490(18) 0.0689(9) Uani 1 1 d . . . . .
H25A H 0.9065 0.7261 0.4257 0.103 Uiso 1 1 calc R U . . .
H25B H 0.8332 0.7350 0.3799 0.103 Uiso 1 1 calc R U . . .
H25C H 0.9158 0.7500 0.3592 0.103 Uiso 1 1 calc R U . . .
C26 C 0.9785(2) 0.6054(3) 0.3751(2) 0.0815(11) Uani 1 1 d . . . . .
H26A H 0.9856 0.5490 0.3633 0.122 Uiso 1 1 calc R U . . .
H26B H 0.9990 0.6125 0.4160 0.122 Uiso 1 1 calc R U . . .
H26C H 1.0050 0.6416 0.3500 0.122 Uiso 1 1 calc R U . . .
C27 C 0.6355(2) 0.49818(19) 0.42355(14) 0.0564(7) Uani 1 1 d . . . . .
C28 C 0.6011(2) 0.5599(2) 0.46555(16) 0.0670(9) Uani 1 1 d . . . . .
H28A H 0.5457 0.5579 0.4594 0.100 Uiso 1 1 calc R U . . .
H28B H 0.6185 0.6148 0.4573 0.100 Uiso 1 1 calc R U . . .
H28C H 0.6175 0.5456 0.5062 0.100 Uiso 1 1 calc R U . . .
C29 C 0.6020(2) 0.5118(2) 0.35859(15) 0.0652(9) Uani 1 1 d . . . . .
H29A H 0.6156 0.5662 0.3458 0.098 Uiso 1 1 calc R U . . .
H29B H 0.5467 0.5067 0.3560 0.098 Uiso 1 1 calc R U . . .
H29C H 0.6227 0.4710 0.3334 0.098 Uiso 1 1 calc R U . . .
C30 C 0.6080(2) 0.4112(2) 0.44068(17) 0.0751(10) Uani 1 1 d . . . . .
H30A H 0.5526 0.4088 0.4350 0.113 Uiso 1 1 calc R U . . .
H30B H 0.6248 0.4004 0.4818 0.113 Uiso 1 1 calc R U . . .
H30C H 0.6294 0.3704 0.4159 0.113 Uiso 1 1 calc R U . . .
C31 C 0.68057(16) 0.88552(17) 0.45595(12) 0.0454(6) Uani 1 1 d . . . . .
C32 C 0.70148(17) 0.86912(19) 0.51775(13) 0.0506(7) Uani 1 1 d . . . . .
C33 C 0.66377(19) 0.9126(2) 0.55958(14) 0.0614(8) Uani 1 1 d . . . . .
H33 H 0.6749 0.9003 0.5999 0.074 Uiso 1 1 calc R U . . .
C34 C 0.6103(2) 0.9734(2) 0.54328(15) 0.0662(9) Uani 1 1 d . . . . .
H34 H 0.5833 0.9993 0.5719 0.079 Uiso 1 1 calc R U . . .
C35 C 0.59738(18) 0.9952(2) 0.48400(15) 0.0581(8) Uani 1 1 d . . . . .
H35 H 0.5636 1.0386 0.4734 0.070 Uiso 1 1 calc R U . . .
C36 C 0.63303(16) 0.95480(18) 0.43950(13) 0.0480(6) Uani 1 1 d . . . . .
C37 C 0.76681(19) 0.8090(2) 0.53906(13) 0.0568(8) Uani 1 1 d . . . . .
C38 C 0.84006(19) 0.8379(2) 0.51306(17) 0.0703(9) Uani 1 1 d . . . . .
H38A H 0.8538 0.8921 0.5281 0.105 Uiso 1 1 calc R U . . .
H38B H 0.8312 0.8399 0.4703 0.105 Uiso 1 1 calc R U . . .
H38C H 0.8814 0.7999 0.5244 0.105 Uiso 1 1 calc R U . . .
C39 C 0.7469(2) 0.7194(2) 0.52123(16) 0.0709(10) Uani 1 1 d . . . . .
H39A H 0.7384 0.7156 0.4785 0.106 Uiso 1 1 calc R U . . .
H39B H 0.7009 0.7028 0.5386 0.106 Uiso 1 1 calc R U . . .
H39C H 0.7889 0.6838 0.5354 0.106 Uiso 1 1 calc R U . . .
C40 C 0.7844(2) 0.8093(3) 0.60751(15) 0.0790(11) Uani 1 1 d . . . . .
H40A H 0.7394 0.7914 0.6258 0.119 Uiso 1 1 calc R U . . .
H40B H 0.7980 0.8644 0.6208 0.119 Uiso 1 1 calc R U . . .
H40C H 0.8266 0.7724 0.6186 0.119 Uiso 1 1 calc R U . . .
C41 C 0.62162(18) 0.98842(19) 0.37530(14) 0.0543(7) Uani 1 1 d . . . . .
C42 C 0.6996(2) 0.9969(2) 0.34954(16) 0.0674(9) Uani 1 1 d . . . . .
H42A H 0.6921 1.0216 0.3106 0.101 Uiso 1 1 calc R U . . .
H42B H 0.7225 0.9432 0.3466 0.101 Uiso 1 1 calc R U . . .
H42C H 0.7331 1.0314 0.3753 0.101 Uiso 1 1 calc R U . . .
C43 C 0.5673(2) 0.9333(2) 0.33514(15) 0.0653(9) Uani 1 1 d . . . . .
H43A H 0.5201 0.9251 0.3534 0.098 Uiso 1 1 calc R U . . .
H43B H 0.5916 0.8807 0.3299 0.098 Uiso 1 1 calc R U . . .
H43C H 0.5562 0.9595 0.2970 0.098 Uiso 1 1 calc R U . . .
C44 C 0.5854(3) 1.0759(2) 0.37304(19) 0.0821(11) Uani 1 1 d . . . . .
H44A H 0.5340 1.0731 0.3853 0.123 Uiso 1 1 calc R U . . .
H44B H 0.5835 1.0970 0.3330 0.123 Uiso 1 1 calc R U . . .
H44C H 0.6163 1.1121 0.3994 0.123 Uiso 1 1 calc R U . . .
C45 C 0.50982(18) 0.72220(19) 0.39528(14) 0.0519(7) Uani 1 1 d . . . . .
C46 C 0.47281(17) 0.68669(19) 0.33987(13) 0.0516(7) Uani 1 1 d . U . . .
C47 C 0.39330(18) 0.6535(2) 0.33615(14) 0.0587(8) Uani 1 1 d . . . . .
C48 C 0.3423(2) 0.6702(3) 0.28663(19) 0.0855(12) Uani 1 1 d . . . . .
H48 H 0.3584 0.7027 0.2559 0.103 Uiso 1 1 calc R U . . .
C49 C 0.2686(3) 0.6397(4) 0.2822(2) 0.1154(18) Uani 1 1 d . . . . .
H49 H 0.2347 0.6523 0.2490 0.138 Uiso 1 1 calc R U . . .
C50 C 0.2444(3) 0.5907(4) 0.3262(3) 0.1097(17) Uani 1 1 d . . . . .
H50 H 0.1941 0.5704 0.3232 0.132 Uiso 1 1 calc R U . . .
C51 C 0.2946(3) 0.5714(3) 0.3752(2) 0.0961(14) Uani 1 1 d . . . . .
H51 H 0.2784 0.5374 0.4051 0.115 Uiso 1 1 calc R U . . .
C52 C 0.3691(2) 0.6024(3) 0.38001(16) 0.0743(10) Uani 1 1 d . . . . .
H52 H 0.4031 0.5887 0.4130 0.089 Uiso 1 1 calc R U . . .
C53 C 0.4978(2) 0.7736(3) 0.49235(18) 0.0828(12) Uani 1 1 d . . . . .
H53A H 0.5203 0.8260 0.4835 0.124 Uiso 1 1 calc R U . . .
H53B H 0.5372 0.7376 0.5106 0.124 Uiso 1 1 calc R U . . .
H53C H 0.4587 0.7819 0.5192 0.124 Uiso 1 1 calc R U . . .
C54 C 0.7123(9) 0.2008(10) 0.5413(7) 0.149(5) Uiso 0.5 1 d . . P A 1
H54A H 0.7170 0.2525 0.5625 0.223 Uiso 0.5 1 calc R U P A 1
H54B H 0.6902 0.1600 0.5657 0.223 Uiso 0.5 1 calc R U P A 1
H54C H 0.6795 0.2081 0.5049 0.223 Uiso 0.5 1 calc R U P A 1
C55 C 0.7899(3) 0.1728(4) 0.5272(3) 0.0732(19) Uiso 0.5 1 d G . P A 1
C56 C 0.7967(3) 0.0998(4) 0.4953(3) 0.119(8) Uiso 0.5 1 d G . P A 1
H56 H 0.7530 0.0681 0.4842 0.143 Uiso 0.5 1 calc R U P A 1
C57 C 0.8687(3) 0.0741(3) 0.4802(3) 0.074(2) Uiso 0.5 1 d G . P A 1
H57 H 0.8732 0.0252 0.4589 0.089 Uiso 0.5 1 calc R U P A 1
C58 C 0.9340(3) 0.1215(4) 0.4969(3) 0.080(2) Uiso 0.5 1 d G . P A 1
H58 H 0.9822 0.1043 0.4867 0.096 Uiso 0.5 1 calc R U P A 1
C59 C 0.9272(3) 0.1946(4) 0.5287(3) 0.087(3) Uiso 0.5 1 d G . P A 1
H59 H 0.9709 0.2263 0.5399 0.104 Uiso 0.5 1 calc R U P A 1
C60 C 0.8552(3) 0.2202(3) 0.5439(3) 0.082(2) Uiso 0.5 1 d G . P A 1
H60 H 0.8507 0.2691 0.5652 0.098 Uiso 0.5 1 calc R U P A 1
C54A C 0.9182(9) 0.0800(10) 0.4843(7) 0.150(5) Uiso 0.5 1 d . . P B 2
H54D H 0.9702 0.1007 0.4874 0.225 Uiso 0.5 1 calc R U P B 2
H54E H 0.9000 0.0732 0.4429 0.225 Uiso 0.5 1 calc R U P B 2
H54F H 0.9171 0.0274 0.5042 0.225 Uiso 0.5 1 calc R U P B 2
C55A C 0.8736(5) 0.1324(5) 0.5092(4) 0.209(8) Uiso 0.5 1 d G . P B 2
C56A C 0.7980(5) 0.1033(5) 0.5049(5) 0.102(6) Uiso 0.5 1 d G . P B 2
H56A H 0.7855 0.0540 0.4848 0.123 Uiso 0.5 1 calc R U P B 2
C57A C 0.7411(4) 0.1477(8) 0.5306(7) 0.303(15) Uiso 0.5 1 d G . P B 2
H57A H 0.6905 0.1282 0.5278 0.364 Uiso 0.5 1 calc R U P B 2
C58A C 0.7598(6) 0.2213(8) 0.5607(6) 0.229(10) Uiso 0.5 1 d G . P B 2
H58A H 0.7218 0.2511 0.5779 0.275 Uiso 0.5 1 calc R U P B 2
C59A C 0.8355(7) 0.2505(5) 0.5649(5) 0.169(6) Uiso 0.5 1 d G . P B 2
H59A H 0.8480 0.2998 0.5850 0.203 Uiso 0.5 1 calc R U P B 2
C60A C 0.8923(5) 0.2061(5) 0.5392(4) 0.087(2) Uiso 0.5 1 d G . P B 2
H60A H 0.9429 0.2256 0.5421 0.105 Uiso 0.5 1 calc R U P B 2
C61 C 0.744(3) 0.106(4) 0.711(3) 0.45(4) Uiso 0.5 1 d D . P C 1
H61A H 0.6937 0.1275 0.7177 0.673 Uiso 0.5 1 calc R U P C 1
H61B H 0.7390 0.0483 0.7006 0.673 Uiso 0.5 1 calc R U P C 1
H61C H 0.7630 0.1357 0.6781 0.673 Uiso 0.5 1 calc R U P C 1
C62 C 0.790(2) 0.115(2) 0.7576(17) 0.326(19) Uiso 0.5 1 d D . P C 1
H62A H 0.7761 0.0706 0.7838 0.391 Uiso 0.5 1 calc R U P C 1
H62B H 0.7735 0.1657 0.7755 0.391 Uiso 0.5 1 calc R U P C 1
C63 C 0.864(2) 0.117(3) 0.7651(18) 0.281(14) Uiso 0.5 1 d D . P C 1
H63A H 0.8852 0.0634 0.7574 0.337 Uiso 0.5 1 calc R U P C 1
H63B H 0.8832 0.1567 0.7374 0.337 Uiso 0.5 1 calc R U P C 1
C64 C 0.8837(17) 0.1382(19) 0.8154(14) 0.257(12) Uiso 0.5 1 d D . P C 1
H64A H 0.8363 0.1366 0.8350 0.308 Uiso 0.5 1 calc R U P C 1
H64B H 0.9143 0.0918 0.8318 0.308 Uiso 0.5 1 calc R U P C 1
C65 C 0.917(2) 0.198(2) 0.8364(15) 0.318(17) Uiso 0.5 1 d D . P C 1
H65A H 0.8763 0.2365 0.8434 0.382 Uiso 0.5 1 calc R U P C 1
H65B H 0.9384 0.1796 0.8757 0.382 Uiso 0.5 1 calc R U P C 1
C66 C 0.9651(14) 0.2378(16) 0.8188(13) 0.226(10) Uiso 0.5 1 d D . P C 1
H66A H 0.9917 0.2677 0.8514 0.340 Uiso 0.5 1 calc R U P C 1
H66B H 0.9424 0.2763 0.7897 0.340 Uiso 0.5 1 calc R U P C 1
H66C H 1.0010 0.2028 0.8007 0.340 Uiso 0.5 1 calc R U P C 1
C61A C 0.6916(12) 0.0786(13) 0.6928(9) 0.193(7) Uiso 0.5 1 d D . P D 2
H61D H 0.6696 0.0240 0.6909 0.290 Uiso 0.5 1 calc R U P D 2
H61E H 0.6744 0.1086 0.6572 0.290 Uiso 0.5 1 calc R U P D 2
H61F H 0.6754 0.1073 0.7270 0.290 Uiso 0.5 1 calc R U P D 2
C62A C 0.7665(17) 0.073(2) 0.6975(15) 0.274(16) Uiso 0.5 1 d D . P D 2
H62C H 0.7781 0.0650 0.6565 0.329 Uiso 0.5 1 calc R U P D 2
H62D H 0.7763 0.0200 0.7168 0.329 Uiso 0.5 1 calc R U P D 2
C63A C 0.825(2) 0.119(3) 0.7204(19) 0.332(19) Uiso 0.5 1 d D . P D 2
H63C H 0.8565 0.1026 0.6890 0.398 Uiso 0.5 1 calc R U P D 2
H63D H 0.8385 0.0787 0.7515 0.398 Uiso 0.5 1 calc R U P D 2
C64A C 0.880(2) 0.172(3) 0.744(2) 0.37(2) Uiso 0.5 1 d D . P D 2
H64C H 0.8987 0.1958 0.7081 0.444 Uiso 0.5 1 calc R U P D 2
H64D H 0.8492 0.2158 0.7594 0.444 Uiso 0.5 1 calc R U P D 2
C65A C 0.942(2) 0.175(2) 0.7807(19) 0.306(16) Uiso 0.5 1 d D . P D 2
H65C H 0.9329 0.1655 0.8221 0.367 Uiso 0.5 1 calc R U P D 2
H65D H 0.9843 0.1415 0.7689 0.367 Uiso 0.5 1 calc R U P D 2
C66A C 0.944(2) 0.248(2) 0.7661(16) 0.292(15) Uiso 0.5 1 d D . P D 2
H66D H 0.9942 0.2605 0.7539 0.438 Uiso 0.5 1 calc R U P D 2
H66E H 0.9344 0.2822 0.7996 0.438 Uiso 0.5 1 calc R U P D 2
H66F H 0.9054 0.2584 0.7337 0.438 Uiso 0.5 1 calc R U P D 2

loop_
_atom_site_aniso_label
_atom_site_aniso_U_11
_atom_site_aniso_U_22
_atom_site_aniso_U_33
_atom_site_aniso_U_23
_atom_site_aniso_U_13
_atom_site_aniso_U_12
Sc1 0.0420(3) 0.0382(3) 0.0413(3) 0.0006(2) 0.0019(2) 0.0014(2)
O1 0.0599(12) 0.0509(11) 0.0414(10) 0.0035(8) 0.0016(9) -0.0049(9)
O2 0.0498(11) 0.0411(10) 0.0486(10) 0.0034(8) 0.0017(8) 0.0048(8)
O3 0.0503(11) 0.0451(10) 0.0437(10) -0.0061(8) 0.0047(8) 0.0033(8)
O4 0.0524(12) 0.0605(13) 0.0529(12) -0.0021(10) 0.0101(9) -0.0034(10)
O5 0.0567(13) 0.0812(16) 0.0622(13) -0.0189(12) 0.0221(11) -0.0104(11)
N1 0.0465(13) 0.0525(13) 0.0429(12) 0.0002(10) 0.0027(10) -0.0002(11)
N2 0.0494(14) 0.0541(14) 0.0513(14) 0.0009(11) 0.0019(11) -0.0021(11)
P1 0.0525(4) 0.0489(4) 0.0380(4) -0.0004(3) 0.0040(3) 0.0021(3)
C1 0.0630(18) 0.0501(16) 0.0389(14) 0.0024(12) 0.0052(12) -0.0046(14)
C2 0.060(2) 0.079(2) 0.063(2) 0.0046(17) 0.0121(15) -0.0131(17)
C3 0.085(2) 0.0530(18) 0.0590(19) 0.0078(15) 0.0026(17) -0.0014(17)
C4 0.0556(17) 0.0564(17) 0.0439(15) -0.0048(13) 0.0095(13) -0.0015(14)
C5 0.0580(18) 0.0483(16) 0.0497(16) 0.0047(13) -0.0017(13) -0.0041(13)
C6 0.062(2) 0.0582(19) 0.070(2) 0.0066(16) -0.0002(16) 0.0045(16)
C7 0.072(2) 0.059(2) 0.105(3) 0.013(2) -0.005(2) 0.0081(18)
C8 0.080(3) 0.061(2) 0.107(3) 0.027(2) -0.031(2) -0.011(2)
C9 0.096(3) 0.079(3) 0.061(2) 0.0226(19) -0.027(2) -0.027(2)
C10 0.078(2) 0.068(2) 0.0506(17) 0.0052(15) -0.0074(16) -0.0098(18)
C11 0.0566(17) 0.0510(16) 0.0440(15) -0.0009(12) 0.0046(12) -0.0022(13)
C12 0.070(2) 0.058(2) 0.085(2) -0.0044(18) -0.0147(19) -0.0049(17)
C13 0.091(3) 0.070(3) 0.111(3) -0.004(2) -0.031(3) -0.019(2)
C14 0.115(4) 0.052(2) 0.096(3) -0.007(2) -0.014(3) -0.009(2)
C15 0.092(3) 0.0523(19) 0.085(3) 0.0010(18) 0.000(2) 0.0064(19)
C16 0.070(2) 0.0541(18) 0.067(2) 0.0013(15) 0.0013(16) 0.0004(16)
C17 0.0566(17) 0.0404(14) 0.0410(14) -0.0007(11) 0.0029(12) 0.0086(12)
C18 0.0539(17) 0.0481(15) 0.0471(15) -0.0026(12) 0.0033(12) 0.0115(13)
C19 0.066(2) 0.068(2) 0.069(2) 0.0092(17) 0.0019(17) 0.0195(17)
C20 0.086(3) 0.081(3) 0.079(3) 0.032(2) 0.005(2) 0.027(2)
C21 0.089(3) 0.062(2) 0.067(2) 0.0226(17) 0.0181(19) 0.0159(19)
C22 0.0662(19) 0.0457(15) 0.0446(15) 0.0040(12) 0.0118(13) 0.0076(14)
C23 0.0512(17) 0.0482(16) 0.0606(18) -0.0055(13) 0.0042(14) 0.0037(13)
C24 0.081(2) 0.064(2) 0.0576(19) -0.0045(16) 0.0172(17) -0.0041(18)
C25 0.059(2) 0.0519(18) 0.094(3) -0.0115(18) 0.0020(18) -0.0005(15)
C26 0.055(2) 0.081(3) 0.110(3) 0.005(2) 0.013(2) 0.0128(18)
C27 0.069(2) 0.0468(16) 0.0550(17) 0.0044(13) 0.0139(15) -0.0038(14)
C28 0.073(2) 0.0604(19) 0.070(2) 0.0004(17) 0.0228(17) 0.0008(17)
C29 0.072(2) 0.0573(19) 0.066(2) 0.0052(16) 0.0051(17) -0.0097(16)
C30 0.099(3) 0.0527(19) 0.077(2) 0.0072(17) 0.025(2) -0.0087(19)
C31 0.0428(14) 0.0447(14) 0.0490(15) -0.0065(12) 0.0064(12) -0.0025(12)
C32 0.0502(16) 0.0532(16) 0.0476(15) -0.0062(13) 0.0011(12) 0.0010(13)
C33 0.0615(19) 0.076(2) 0.0470(16) -0.0107(15) 0.0058(14) 0.0047(17)
C34 0.063(2) 0.077(2) 0.061(2) -0.0176(17) 0.0153(16) 0.0122(17)
C35 0.0509(17) 0.0595(18) 0.0647(19) -0.0081(15) 0.0089(14) 0.0088(14)
C36 0.0459(15) 0.0460(15) 0.0525(16) -0.0034(12) 0.0076(12) 0.0002(12)
C37 0.0624(19) 0.0588(18) 0.0470(16) -0.0073(14) -0.0072(14) 0.0079(15)
C38 0.0535(19) 0.082(2) 0.074(2) -0.0109(19) -0.0050(16) 0.0117(17)
C39 0.088(3) 0.061(2) 0.060(2) -0.0003(16) -0.0136(18) 0.0061(18)
C40 0.089(3) 0.092(3) 0.0521(19) -0.0103(18) -0.0155(18) 0.017(2)
C41 0.0582(18) 0.0462(16) 0.0588(18) 0.0028(13) 0.0075(14) 0.0043(13)
C42 0.076(2) 0.063(2) 0.064(2) 0.0062(16) 0.0133(17) -0.0054(17)
C43 0.065(2) 0.065(2) 0.063(2) 0.0047(16) -0.0063(16) 0.0043(16)
C44 0.106(3) 0.056(2) 0.086(3) 0.0119(19) 0.021(2) 0.021(2)
C45 0.0498(17) 0.0494(16) 0.0585(17) 0.0044(13) 0.0161(13) 0.0029(13)
C46 0.0511(16) 0.0554(16) 0.0493(15) 0.0017(13) 0.0099(12) 0.0042(13)
C47 0.0519(17) 0.070(2) 0.0554(18) -0.0023(15) 0.0112(14) -0.0044(15)
C48 0.066(2) 0.107(3) 0.082(3) 0.018(2) -0.001(2) -0.009(2)
C49 0.068(3) 0.164(5) 0.110(4) 0.022(4) -0.013(3) -0.027(3)
C50 0.068(3) 0.148(5) 0.114(4) -0.006(4) 0.010(3) -0.034(3)
C51 0.088(3) 0.119(4) 0.084(3) -0.005(3) 0.023(2) -0.042(3)
C52 0.074(2) 0.088(3) 0.061(2) 0.0010(19) 0.0114(17) -0.017(2)
C53 0.083(3) 0.096(3) 0.072(2) -0.031(2) 0.026(2) -0.016(2)

loop_
_atom_type_symbol
_atom_type_description
_atom_type_scat_dispersion_real
_atom_type_scat_dispersion_imag
_atom_type_scat_source
C C 0.0033 0.0016 'International Tables Vol C Tables 4.2.6.8 and 6.1.1.4'
H H 0.0000 0.0000 'International Tables Vol C Tables 4.2.6.8 and 6.1.1.4'
N N 0.0061 0.0033 'International Tables Vol C Tables 4.2.6.8 and 6.1.1.4'
O O 0.0106 0.0060 'International Tables Vol C Tables 4.2.6.8 and 6.1.1.4'
P P 0.1023 0.0942 'International Tables Vol C Tables 4.2.6.8 and 6.1.1.4'
Sc Sc 0.2519 0.3716 'International Tables Vol C Tables 4.2.6.8 and 6.1.1.4'

loop_
_geom_angle_atom_site_label_1
_geom_angle_atom_site_label_2
_geom_angle_atom_site_label_3
_geom_angle
O1 Sc1 O2 109.55(9)
O1 Sc1 O3 100.79(9)
O2 Sc1 O3 115.47(8)
O1 Sc1 O4 146.00(9)
O2 Sc1 O4 99.44(8)
O3 Sc1 O4 81.59(8)
O1 Sc1 N1 82.60(9)
O2 Sc1 N1 102.97(9)
O3 Sc1 N1 137.10(8)
O4 Sc1 N1 73.71(9)
C1 O1 Sc1 151.32(18)
C17 O2 Sc1 166.62(18)
C31 O3 Sc1 144.81(18)
C45 O4 Sc1 140.7(2)
C45 O5 C53 116.7(3)
N2 N1 P1 100.13(17)
N2 N1 Sc1 133.26(17)
P1 N1 Sc1 126.12(13)
C46 N2 N1 122.7(2)
N1 P1 C4 109.43(13)
N1 P1 C11 112.31(13)
C4 P1 C11 106.29(14)
N1 P1 C5 111.70(14)
C4 P1 C5 109.07(15)
C11 P1 C5 107.86(14)
O1 C1 C3 110.5(2)
O1 C1 C2 110.4(3)
C3 C1 C2 108.8(3)
O1 C1 C4 107.3(2)
C3 C1 C4 112.5(3)
C2 C1 C4 107.2(3)
C1 C4 P1 117.9(2)
C6 C5 C10 118.8(3)
C6 C5 P1 121.3(2)
C10 C5 P1 119.9(3)
C5 C6 C7 119.7(4)
C8 C7 C6 120.9(4)
C7 C8 C9 119.9(4)
C8 C9 C10 120.2(4)
C9 C10 C5 120.5(4)
C16 C11 C12 118.6(3)
C16 C11 P1 120.5(2)
C12 C11 P1 120.9(3)
C13 C12 C11 120.0(4)
C14 C13 C12 120.6(4)
C15 C14 C13 120.0(4)
C14 C15 C16 119.6(4)
C15 C16 C11 121.1(3)
O2 C17 C18 119.7(3)
O2 C17 C22 120.5(3)
C18 C17 C22 119.8(3)
C19 C18 C17 117.7(3)
C19 C18 C23 119.4(3)
C17 C18 C23 122.8(3)
C20 C19 C18 122.4(3)
C19 C20 C21 119.3(3)
C20 C21 C22 122.2(3)
C21 C22 C17 117.8(3)
C21 C22 C27 118.5(3)
C17 C22 C27 123.7(3)
C25 C23 C24 110.3(3)
C25 C23 C18 113.4(3)
C24 C23 C18 107.9(3)
C25 C23 C26 105.9(3)
C24 C23 C26 106.8(3)
C18 C23 C26 112.4(3)
C22 C27 C28 109.3(3)
C22 C27 C29 111.4(3)
C28 C27 C29 111.0(3)
C22 C27 C30 112.6(3)
C28 C27 C30 106.9(3)
C29 C27 C30 105.6(3)
O3 C31 C36 120.2(2)
O3 C31 C32 120.5(3)
C36 C31 C32 119.3(2)
C33 C32 C31 118.2(3)
C33 C32 C37 119.4(3)
C31 C32 C37 122.3(3)
C34 C33 C32 122.0(3)
C35 C34 C33 119.0(3)
C34 C35 C36 122.3(3)
C35 C36 C31 118.1(3)
C35 C36 C41 118.9(3)
C31 C36 C41 122.9(2)
C38 C37 C39 111.4(3)
C38 C37 C32 107.9(3)
C39 C37 C32 111.9(3)
C38 C37 C40 106.7(3)
C39 C37 C40 106.5(3)
C32 C37 C40 112.4(3)
C42 C41 C43 110.4(3)
C42 C41 C36 110.3(3)
C43 C41 C36 111.5(3)
C42 C41 C44 106.1(3)
C43 C41 C44 106.6(3)
C36 C41 C44 111.7(3)
O4 C45 O5 120.5(3)
O4 C45 C46 124.2(3)
O5 C45 C46 115.3(3)
N2 C46 C45 123.0(3)
N2 C46 C47 115.3(3)
C45 C46 C47 121.6(3)
C52 C47 C48 118.5(3)
C52 C47 C46 121.5(3)
C48 C47 C46 120.0(3)
C49 C48 C47 120.9(4)
C50 C49 C48 120.4(5)
C49 C50 C51 119.9(4)
C50 C51 C52 119.9(4)
C47 C52 C51 120.4(4)
C56 C55 C60 120.0
C56 C55 C54 119.4(7)
C60 C55 C54 120.6(7)
C55 C56 C57 120.0
C58 C57 C56 120.0
C57 C58 C59 120.0
C60 C59 C58 120.0
C59 C60 C55 120.0
C54A C55A C56A 110.1(10)
C54A C55A C60A 129.8(10)
C56A C55A C60A 120.0
C57A C56A C55A 120.0
C56A C57A C58A 120.0
C57A C58A C59A 120.0
C58A C59A C60A 120.0
C59A C60A C55A 120.0
C61 C62 C63 132(5)
C61 C62 C64 164(5)
C63 C62 C64 34(2)
C64 C63 C62 109(4)
C65 C64 C63 133(4)
C65 C64 C62 137(3)
C63 C64 C62 37(2)
C66 C65 C64 131(4)
C61A C62A C63A 136(4)
C62A C63A C64A 175(5)
C65A C64A C63A 142(5)
C65A C64A C66A 46(2)
C63A C64A C66A 172(5)
C66A C65A C64A 85(4)
C65A C66A C64A 49(2)

loop_
_geom_bond_atom_site_label_1
_geom_bond_atom_site_label_2
_geom_bond_distance
Sc1 O1 1.917(2)
Sc1 O2 1.965(2)
Sc1 O3 1.997(2)
Sc1 O4 2.159(2)
Sc1 N1 2.307(2)
O1 C1 1.403(3)
O2 C17 1.354(3)
O3 C31 1.341(3)
O4 C45 1.222(4)
O5 C45 1.320(3)
O5 C53 1.454(4)
N1 N2 1.367(3)
N1 P1 1.675(2)
N2 C46 1.315(4)
P1 C4 1.785(3)
P1 C11 1.796(3)
P1 C5 1.798(3)
C1 C3 1.521(4)
C1 C2 1.521(4)
C1 C4 1.545(4)
C5 C6 1.383(5)
C5 C10 1.395(4)
C6 C7 1.387(5)
C7 C8 1.366(6)
C8 C9 1.367(6)
C9 C10 1.379(5)
C11 C16 1.381(4)
C11 C12 1.381(5)
C12 C13 1.378(5)
C13 C14 1.370(6)
C14 C15 1.367(6)
C15 C16 1.377(5)
C17 C18 1.414(4)
C17 C22 1.421(4)
C18 C19 1.396(4)
C18 C23 1.531(4)
C19 C20 1.362(5)
C20 C21 1.364(5)
C21 C22 1.393(4)
C22 C27 1.528(5)
C23 C25 1.527(4)
C23 C24 1.530(4)
C23 C26 1.534(5)
C27 C28 1.531(4)
C27 C29 1.536(5)
C27 C30 1.542(4)
C31 C36 1.418(4)
C31 C32 1.427(4)
C32 C33 1.385(4)
C32 C37 1.535(4)
C33 C34 1.377(5)
C34 C35 1.376(5)
C35 C36 1.387(4)
C36 C41 1.537(4)
C37 C38 1.522(5)
C37 C39 1.531(5)
C37 C40 1.540(4)
C41 C42 1.527(5)
C41 C43 1.529(5)
C41 C44 1.544(4)
C45 C46 1.464(4)
C46 C47 1.476(4)
C47 C52 1.381(5)
C47 C48 1.383(5)
C48 C49 1.367(6)
C49 C50 1.362(7)
C50 C51 1.374(7)
C51 C52 1.383(5)
C54 C55 1.484(15)
C55 C56 1.3900
C55 C60 1.3900
C56 C57 1.3900
C57 C58 1.3900
C58 C59 1.3900
C59 C60 1.3900
C54A C55A 1.308(15)
C55A C56A 1.3900
C55A C60A 1.3900
C56A C57A 1.3900
C57A C58A 1.3900
C58A C59A 1.3900
C59A C60A 1.3900
C61 C62 1.28(3)
C62 C63 1.28(3)
C62 C64 2.02(5)
C63 C64 1.20(2)
C64 C65 1.19(3)
C65 C66 1.16(3)
C61A C62A 1.30(2)
C62A C63A 1.32(3)
C63A C64A 1.36(3)
C64A C65A 1.29(3)
C64A C66A 1.69(5)
C65A C66A 1.23(3)
